data_7151897
loop_
_publ_author_name
'Chin, Chih-Lung'
'Liao, Cheng-Feng'
'Liu, Hsing-Jang'
'Wong, Ying-Chieh'
'Hsieh, Ming-Tsang'
'Amancha, Prashanth K.'
'Chang, Chun-Ping'
'Shia, Kak-Shan'

_publ_section_title
;
 Conia-ene annulation of the \a-cyano \b-TMS-capped alkynyl
 cycloalkanone system and its synthetic application
;
_journal_issue 13
_journal_name_full 'Organic &amp; Biomolecular Chemistry'
_journal_page_first 4778
_journal_paper_doi 10.1039/c1ob05591g
_journal_volume 9
_journal_year 2011
_chemical_formula_moiety 'C16 H27 N O Si'
_chemical_formula_sum 'C16 H27 N O Si'
_chemical_formula_weight 277.48
_chemical_name_systematic
;
?
;
_space_group_IT_number 14
_symmetry_cell_setting monoclinic
_symmetry_space_group_name_Hall '-P 2ybc'
_symmetry_space_group_name_H-M 'P 1 21/c 1'
_atom_sites_solution_hydrogens geom
_atom_sites_solution_primary direct
_atom_sites_solution_secondary difmap
_audit_creation_method SHELXL-97
_cell_angle_alpha 90.00
_cell_angle_beta 100.650(5)
_cell_angle_gamma 90.00
_cell_formula_units_Z 4
_cell_length_a 10.5629(9)
_cell_length_b 12.6906(10)
_cell_length_c 12.5122(9)
_cell_measurement_reflns_used 1504
_cell_measurement_temperature 100.0(1)
_cell_measurement_theta_max 20.32
_cell_measurement_theta_min 2.31
_cell_volume 1648.4(2)
_computing_cell_refinement 'Bruker SMART'
_computing_data_collection 'Bruker SMART'
_computing_data_reduction 'Bruker SAINT'
_computing_molecular_graphics 'Ortep-3 for Windows (Farrugia, 1997)'
_computing_publication_material 'WinGX publication routines (Farrugia, 1999)'
_computing_structure_refinement 'SHELXL-97 (Sheldrick, 1997)'
_computing_structure_solution 'SHELXS-97 (Sheldrick, 1997)'
_diffrn_ambient_temperature 100.0(1)
_diffrn_measured_fraction_theta_full 1.000
_diffrn_measured_fraction_theta_max 1.000
_diffrn_measurement_device_type 'CCD area detector'
_diffrn_measurement_method 'phi and omega scans'
_diffrn_radiation_monochromator graphite
_diffrn_radiation_source 'fine-focus sealed tube'
_diffrn_radiation_type MoK\a
_diffrn_radiation_wavelength 0.71073
_diffrn_reflns_av_R_equivalents 0.0690
_diffrn_reflns_av_sigmaI/netI 0.1200
_diffrn_reflns_limit_h_max 12
_diffrn_reflns_limit_h_min -12
_diffrn_reflns_limit_k_max 15
_diffrn_reflns_limit_k_min -15
_diffrn_reflns_limit_l_max 14
_diffrn_reflns_limit_l_min -14
_diffrn_reflns_number 12156
_diffrn_reflns_theta_full 25.02
_diffrn_reflns_theta_max 25.02
_diffrn_reflns_theta_min 1.96
_exptl_absorpt_coefficient_mu 0.137
_exptl_absorpt_correction_T_max 0.9756
_exptl_absorpt_correction_T_min 0.8542
_exptl_absorpt_correction_type multi-scan
_exptl_absorpt_process_details 'Bruker SADABS'
_exptl_crystal_colour colourless
_exptl_crystal_density_diffrn 1.118
_exptl_crystal_density_meas 0
_exptl_crystal_density_method 'not measured'
_exptl_crystal_description prism
_exptl_crystal_F_000 608
_exptl_crystal_size_max 0.18
_exptl_crystal_size_mid 0.12
_exptl_crystal_size_min 0.1
_refine_diff_density_max 0.248
_refine_diff_density_min -0.236
_refine_diff_density_rms 0.040
_refine_ls_extinction_coef 0.0025(5)
_refine_ls_extinction_expression Fc^*^=kFc[1+0.001xFc^2^\l^3^/sin(2\q)]^-1/4^
_refine_ls_extinction_method SHELXL
_refine_ls_goodness_of_fit_ref 0.758
_refine_ls_hydrogen_treatment mixed
_refine_ls_matrix_type full
_refine_ls_number_parameters 173
_refine_ls_number_reflns 2914
_refine_ls_number_restraints 0
_refine_ls_restrained_S_all 0.758
_refine_ls_R_factor_all 0.0836
_refine_ls_R_factor_gt 0.0366
_refine_ls_shift/su_max 0.001
_refine_ls_shift/su_mean 0.000
_refine_ls_structure_factor_coef Fsqd
_refine_ls_weighting_details 'calc w=1/[\s^2^(Fo^2^)+(0.0220P)^2^+0.0000P] where P=(Fo^2^+2Fc^2^)/3'
_refine_ls_weighting_scheme calc
_refine_ls_wR_factor_gt 0.0618
_refine_ls_wR_factor_ref 0.0668
_reflns_number_gt 1518
_reflns_number_total 2914
_reflns_threshold_expression >2sigma(I)
_cod_data_source_file c1ob05591g.txt
_cod_data_source_block i7311
_cod_depositor_comments
;
The following automatic conversions were performed:
'_symmetry_cell_setting' value 'Monoclinic' changed to 'monoclinic'
according to '/home/saulius/struct/CIF-dictionaries/cif_core.dic'
dictionary named 'cif_core.dic' version 2.4.1 from 2010-06-29.

Automatic conversion script
Id: cif_fix_enum 1555 2011-01-17 13:19:09Z saulius 
;
_cod_original_sg_symbol_H-M P2(1)/c
_cod_database_code 7151897

loop_
_symmetry_equiv_pos_as_xyz
'x, y, z'
'-x, y+1/2, -z+1/2'
'-x, -y, -z'
'x, -y-1/2, z-1/2'

loop_
_atom_site_label
_atom_site_type_symbol
_atom_site_fract_x
_atom_site_fract_y
_atom_site_fract_z
_atom_site_U_iso_or_equiv
_atom_site_adp_type
_atom_site_occupancy
_atom_site_symmetry_multiplicity
_atom_site_calc_flag
_atom_site_refinement_flags
_atom_site_disorder_assembly
_atom_site_disorder_group
Si1 Si 0.92269(6) 0.25148(5) 0.05721(4) 0.02870(18) Uani 1 1 d . . .
O3 O 0.46563(12) 0.37473(10) -0.02331(9) 0.0243(4) Uani 1 1 d . . .
H3A H 0.5370 0.3778 0.0158 0.036 Uiso 1 1 calc R . .
N12 N 0.60633(16) 0.21226(13) -0.32246(12) 0.0281(5) Uani 1 1 d . . .
C1 C 0.71184(19) 0.35047(16) -0.08861(14) 0.0197(5) Uani 1 1 d . . .
C2 C 0.58338(18) 0.35063(15) -0.17128(14) 0.0176(5) Uani 1 1 d . . .
C3 C 0.47216(18) 0.31059(15) -0.11507(14) 0.0203(5) Uani 1 1 d . . .
H3 H 0.4938 0.2389 -0.0889 0.024 Uiso 1 1 calc R . .
C4 C 0.33690(18) 0.30805(15) -0.18382(14) 0.0232(5) Uani 1 1 d . . .
H4A H 0.2817 0.2682 -0.1447 0.028 Uiso 1 1 calc R . .
H4B H 0.3405 0.2702 -0.2505 0.028 Uiso 1 1 calc R . .
C5 C 0.27375(19) 0.41606(16) -0.21397(14) 0.0271(6) Uani 1 1 d . . .
H5A H 0.1861 0.4134 -0.2009 0.033 Uiso 1 1 calc R . .
H5B H 0.3196 0.4683 -0.1649 0.033 Uiso 1 1 calc R . .
C6 C 0.26946(19) 0.45432(17) -0.33140(14) 0.0305(6) Uani 1 1 d . . .
H6A H 0.1935 0.4244 -0.3766 0.037 Uiso 1 1 calc R . .
H6B H 0.2583 0.5302 -0.3325 0.037 Uiso 1 1 calc R . .
C7 C 0.38444(19) 0.42913(17) -0.38364(14) 0.0296(6) Uani 1 1 d . . .
H7A H 0.3628 0.4485 -0.4598 0.036 Uiso 1 1 calc R . .
H7B H 0.3972 0.3534 -0.3805 0.036 Uiso 1 1 calc R . .
C8 C 0.51243(18) 0.48146(16) -0.33550(14) 0.0266(6) Uani 1 1 d . . .
H8A H 0.5030 0.5566 -0.3489 0.032 Uiso 1 1 calc R . .
H8B H 0.5765 0.4563 -0.3758 0.032 Uiso 1 1 calc R . .
C9 C 0.56649(18) 0.46599(15) -0.21420(14) 0.0203(5) Uani 1 1 d . . .
H9 H 0.5081 0.5017 -0.1736 0.024 Uiso 1 1 calc R . .
C10 C 0.69950(18) 0.51630(16) -0.18063(15) 0.0266(6) Uani 1 1 d . . .
H10A H 0.7522 0.5036 -0.2351 0.032 Uiso 1 1 calc R . .
H10B H 0.6921 0.5917 -0.1708 0.032 Uiso 1 1 calc R . .
C11 C 0.75694(18) 0.46314(15) -0.07394(14) 0.0258(6) Uani 1 1 d . . .
H11A H 0.8503 0.4670 -0.0607 0.031 Uiso 1 1 calc R . .
H11B H 0.7259 0.4959 -0.0136 0.031 Uiso 1 1 calc R . .
C12 C 0.59621(18) 0.27439(16) -0.25756(15) 0.0206(5) Uani 1 1 d . . .
C13 C 0.76983(18) 0.26499(17) -0.04243(14) 0.0243(5) Uani 1 1 d . . .
H13 H 0.7274 0.2020 -0.0631 0.029 Uiso 1 1 calc R . .
C14 C 0.9431(2) 0.35438(17) 0.16477(15) 0.0451(7) Uani 1 1 d . . .
H14A H 1.0235 0.3437 0.2137 0.068 Uiso 1 1 calc R . .
H14B H 0.8736 0.3499 0.2043 0.068 Uiso 1 1 calc R . .
H14C H 0.9429 0.4227 0.1318 0.068 Uiso 1 1 calc R . .
C15 C 1.06014(18) 0.25907(18) -0.01666(14) 0.0368(6) Uani 1 1 d . . .
H15A H 1.1397 0.2526 0.0343 0.055 Uiso 1 1 calc R . .
H15B H 1.0581 0.3256 -0.0535 0.055 Uiso 1 1 calc R . .
H15C H 1.0535 0.2029 -0.0688 0.055 Uiso 1 1 calc R . .
C16 C 0.9131(2) 0.11962(17) 0.12037(17) 0.0469(7) Uani 1 1 d . . .
H16A H 0.9897 0.1075 0.1735 0.070 Uiso 1 1 calc R . .
H16B H 0.9053 0.0662 0.0652 0.070 Uiso 1 1 calc R . .
H16C H 0.8393 0.1172 0.1550 0.070 Uiso 1 1 calc R . .

loop_
_atom_site_aniso_label
_atom_site_aniso_U_11
_atom_site_aniso_U_22
_atom_site_aniso_U_33
_atom_site_aniso_U_23
_atom_site_aniso_U_13
_atom_site_aniso_U_12
Si1 0.0247(4) 0.0350(4) 0.0271(3) 0.0047(3) 0.0065(3) 0.0018(4)
O3 0.0260(9) 0.0270(9) 0.0197(8) -0.0057(7) 0.0041(7) -0.0004(7)
N12 0.0330(12) 0.0277(12) 0.0251(10) -0.0033(9) 0.0091(9) -0.0007(9)
C1 0.0226(13) 0.0213(14) 0.0172(11) -0.0059(10) 0.0088(10) -0.0025(11)
C2 0.0246(13) 0.0145(13) 0.0152(11) -0.0026(10) 0.0076(10) -0.0012(10)
C3 0.0293(14) 0.0162(12) 0.0161(11) -0.0027(10) 0.0065(10) -0.0007(10)
C4 0.0279(13) 0.0226(14) 0.0211(11) -0.0016(10) 0.0099(10) -0.0056(11)
C5 0.0240(13) 0.0336(15) 0.0239(12) 0.0008(11) 0.0048(10) -0.0002(11)
C6 0.0309(14) 0.0354(16) 0.0238(12) 0.0005(11) 0.0014(11) -0.0003(12)
C7 0.0339(15) 0.0351(15) 0.0197(12) 0.0080(11) 0.0047(11) 0.0005(12)
C8 0.0329(14) 0.0221(14) 0.0270(13) 0.0063(11) 0.0115(11) 0.0020(11)
C9 0.0278(13) 0.0142(13) 0.0206(12) -0.0013(10) 0.0086(10) -0.0003(10)
C10 0.0310(14) 0.0195(14) 0.0318(13) -0.0008(11) 0.0122(11) -0.0010(11)
C11 0.0265(13) 0.0222(14) 0.0287(13) -0.0041(11) 0.0053(11) -0.0030(11)
C12 0.0223(12) 0.0208(15) 0.0194(11) 0.0047(11) 0.0054(10) -0.0018(10)
C13 0.0308(13) 0.0182(13) 0.0257(12) -0.0028(11) 0.0094(10) -0.0008(12)
C14 0.0363(15) 0.070(2) 0.0283(13) -0.0074(14) 0.0043(11) 0.0011(14)
C15 0.0373(14) 0.0400(15) 0.0353(12) 0.0046(12) 0.0125(11) 0.0018(13)
C16 0.0332(16) 0.0519(18) 0.0552(16) 0.0265(13) 0.0077(13) 0.0026(13)

loop_
_atom_type_symbol
_atom_type_description
_atom_type_scat_dispersion_real
_atom_type_scat_dispersion_imag
_atom_type_scat_source
Si Si 0.0817 0.0704 'International Tables Vol C Tables 4.2.6.8 and 6.1.1.4'
O O 0.0106 0.0060 'International Tables Vol C Tables 4.2.6.8 and 6.1.1.4'
N N 0.0061 0.0033 'International Tables Vol C Tables 4.2.6.8 and 6.1.1.4'
C C 0.0033 0.0016 'International Tables Vol C Tables 4.2.6.8 and 6.1.1.4'
H H 0.0000 0.0000 'International Tables Vol C Tables 4.2.6.8 and 6.1.1.4'

loop_
_geom_angle_atom_site_label_1
_geom_angle_atom_site_label_2
_geom_angle_atom_site_label_3
_geom_angle
_geom_angle_site_symmetry_1
_geom_angle_site_symmetry_3
_geom_angle_publ_flag
C13 Si1 C14 113.04(9) . . ?
C13 Si1 C16 105.03(10) . . ?
C14 Si1 C16 109.41(10) . . ?
C13 Si1 C15 108.85(8) . . ?
C14 Si1 C15 109.03(10) . . ?
C16 Si1 C15 111.46(10) . . ?
C3 O3 H3A 109.5 . . ?
C13 C1 C11 127.83(18) . . ?
C13 C1 C2 124.79(18) . . ?
C11 C1 C2 107.38(16) . . ?
C12 C2 C1 107.51(16) . . ?
C12 C2 C9 112.60(15) . . ?
C1 C2 C9 105.19(15) . . ?
C12 C2 C3 107.15(15) . . ?
C1 C2 C3 109.79(14) . . ?
C9 C2 C3 114.41(16) . . ?
O3 C3 C4 106.72(15) . . ?
O3 C3 C2 109.31(15) . . ?
C4 C3 C2 117.20(15) . . ?
O3 C3 H3 107.8 . . ?
C4 C3 H3 107.8 . . ?
C2 C3 H3 107.8 . . ?
C3 C4 C5 115.93(16) . . ?
C3 C4 H4A 108.3 . . ?
C5 C4 H4A 108.3 . . ?
C3 C4 H4B 108.3 . . ?
C5 C4 H4B 108.3 . . ?
H4A C4 H4B 107.4 . . ?
C6 C5 C4 116.69(17) . . ?
C6 C5 H5A 108.1 . . ?
C4 C5 H5A 108.1 . . ?
C6 C5 H5B 108.1 . . ?
C4 C5 H5B 108.1 . . ?
H5A C5 H5B 107.3 . . ?
C7 C6 C5 117.40(16) . . ?
C7 C6 H6A 108.0 . . ?
C5 C6 H6A 108.0 . . ?
C7 C6 H6B 108.0 . . ?
C5 C6 H6B 108.0 . . ?
H6A C6 H6B 107.2 . . ?
C6 C7 C8 117.38(17) . . ?
C6 C7 H7A 108.0 . . ?
C8 C7 H7A 108.0 . . ?
C6 C7 H7B 108.0 . . ?
C8 C7 H7B 108.0 . . ?
H7A C7 H7B 107.2 . . ?
C7 C8 C9 118.41(16) . . ?
C7 C8 H8A 107.7 . . ?
C9 C8 H8A 107.7 . . ?
C7 C8 H8B 107.7 . . ?
C9 C8 H8B 107.7 . . ?
H8A C8 H8B 107.1 . . ?
C10 C9 C8 111.95(16) . . ?
C10 C9 C2 104.88(15) . . ?
C8 C9 C2 117.37(15) . . ?
C10 C9 H9 107.4 . . ?
C8 C9 H9 107.4 . . ?
C2 C9 H9 107.4 . . ?
C11 C10 C9 104.68(15) . . ?
C11 C10 H10A 110.8 . . ?
C9 C10 H10A 110.8 . . ?
C11 C10 H10B 110.8 . . ?
C9 C10 H10B 110.8 . . ?
H10A C10 H10B 108.9 . . ?
C1 C11 C10 104.38(15) . . ?
C1 C11 H11A 110.9 . . ?
C10 C11 H11A 110.9 . . ?
C1 C11 H11B 110.9 . . ?
C10 C11 H11B 110.9 . . ?
H11A C11 H11B 108.9 . . ?
N12 C12 C2 177.7(2) . . ?
C1 C13 Si1 130.03(16) . . ?
C1 C13 H13 115.0 . . ?
Si1 C13 H13 115.0 . . ?
Si1 C14 H14A 109.5 . . ?
Si1 C14 H14B 109.5 . . ?
H14A C14 H14B 109.5 . . ?
Si1 C14 H14C 109.5 . . ?
H14A C14 H14C 109.5 . . ?
H14B C14 H14C 109.5 . . ?
Si1 C15 H15A 109.5 . . ?
Si1 C15 H15B 109.5 . . ?
H15A C15 H15B 109.5 . . ?
Si1 C15 H15C 109.5 . . ?
H15A C15 H15C 109.5 . . ?
H15B C15 H15C 109.5 . . ?
Si1 C16 H16A 109.5 . . ?
Si1 C16 H16B 109.5 . . ?
H16A C16 H16B 109.5 . . ?
Si1 C16 H16C 109.5 . . ?
H16A C16 H16C 109.5 . . ?
H16B C16 H16C 109.5 . . ?

loop_
_geom_bond_atom_site_label_1
_geom_bond_atom_site_label_2
_geom_bond_distance
_geom_bond_site_symmetry_2
_geom_bond_publ_flag
Si1 C13 1.8564(19) . ?
Si1 C14 1.859(2) . ?
Si1 C16 1.861(2) . ?
Si1 C15 1.8621(19) . ?
O3 C3 1.4195(19) . ?
O3 H3A 0.8200 . ?
N12 C12 1.151(2) . ?
C1 C13 1.325(2) . ?
C1 C11 1.508(2) . ?
C1 C2 1.547(2) . ?
C2 C12 1.474(3) . ?
C2 C9 1.558(2) . ?
C2 C3 1.562(2) . ?
C3 C4 1.526(2) . ?
C3 H3 0.9800 . ?
C4 C5 1.541(3) . ?
C4 H4A 0.9700 . ?
C4 H4B 0.9700 . ?
C5 C6 1.540(2) . ?
C5 H5A 0.9700 . ?
C5 H5B 0.9700 . ?
C6 C7 1.516(3) . ?
C6 H6A 0.9700 . ?
C6 H6B 0.9700 . ?
C7 C8 1.527(2) . ?
C7 H7A 0.9700 . ?
C7 H7B 0.9700 . ?
C8 C9 1.532(2) . ?
C8 H8A 0.9700 . ?
C8 H8B 0.9700 . ?
C9 C10 1.530(2) . ?
C9 H9 0.9800 . ?
C10 C11 1.519(2) . ?
C10 H10A 0.9700 . ?
C10 H10B 0.9700 . ?
C11 H11A 0.9700 . ?
C11 H11B 0.9700 . ?
C13 H13 0.9300 . ?
C14 H14A 0.9600 . ?
C14 H14B 0.9600 . ?
C14 H14C 0.9600 . ?
C15 H15A 0.9600 . ?
C15 H15B 0.9600 . ?
C15 H15C 0.9600 . ?
C16 H16A 0.9600 . ?
C16 H16B 0.9600 . ?
C16 H16C 0.9600 . ?
